data_2234165
loop_
_publ_author_name
'Wang, Hong-Sheng'
'Li, Gong-Chun'

_publ_section_title
;
 1-(4-<i>tert</i>-Butylbenzyl)pyrimidine-2,4(1<i>H</i>,3<i>H</i>)-dione
;
_journal_coeditor_code FJ2505
_journal_issue 4
_journal_name_full 'Acta Crystallographica Section E'
_journal_page_first o1047
_journal_paper_doi 10.1107/S1600536812008999
_journal_volume 68
_journal_year 2012
_chemical_formula_iupac 'C15 H18 N2 O2'
_chemical_formula_moiety 'C15 H18 N2 O2'
_chemical_formula_sum 'C15 H18 N2 O2'
_chemical_formula_weight 258.31
_chemical_name_systematic
;
1-(4-<i>tert</i>-Butylbenzyl)pyrimidine-2,4(1<i>H</i>,3<i>H</i>)-dione
;
_space_group_IT_number 14
_symmetry_cell_setting monoclinic
_symmetry_space_group_name_Hall '-P 2ybc'
_symmetry_space_group_name_H-M 'P 1 21/c 1'
_atom_sites_solution_hydrogens geom
_atom_sites_solution_primary direct
_atom_sites_solution_secondary difmap
_cell_angle_alpha 90.00
_cell_angle_beta 94.915(6)
_cell_angle_gamma 90.00
_cell_formula_units_Z 8
_cell_length_a 20.853(7)
_cell_length_b 10.013(4)
_cell_length_c 13.893(5)
_cell_measurement_reflns_used 3207
_cell_measurement_temperature 294(2)
_cell_measurement_theta_max 22.88
_cell_measurement_theta_min 2.26
_cell_volume 2890.2(18)
_computing_cell_refinement 'SAINT (Bruker, 1999)'
_computing_data_collection 'SMART (Bruker, 1999)'
_computing_data_reduction 'SAINT (Bruker, 1999)'
_computing_molecular_graphics 'SHELXTL (Sheldrick, 2008)'
_computing_publication_material 'SHELXTL (Sheldrick, 2008)'
_computing_structure_refinement 'SHELXL97 (Sheldrick, 2008)'
_computing_structure_solution 'SHELXS97 (Sheldrick, 2008)'
_diffrn_ambient_temperature 294(2)
_diffrn_measured_fraction_theta_full 0.999
_diffrn_measured_fraction_theta_max 0.999
_diffrn_measurement_device_type 'Bruker SMART CCD area-detector'
_diffrn_measurement_method 'phi and omega scans'
_diffrn_radiation_monochromator graphite
_diffrn_radiation_source 'fine-focus sealed tube'
_diffrn_radiation_type MoK\a
_diffrn_radiation_wavelength 0.71073
_diffrn_reflns_av_R_equivalents 0.0423
_diffrn_reflns_av_sigmaI/netI 0.0543
_diffrn_reflns_limit_h_max 22
_diffrn_reflns_limit_h_min -25
_diffrn_reflns_limit_k_max 12
_diffrn_reflns_limit_k_min -10
_diffrn_reflns_limit_l_max 16
_diffrn_reflns_limit_l_min -16
_diffrn_reflns_number 14804
_diffrn_reflns_theta_full 25.35
_diffrn_reflns_theta_max 25.35
_diffrn_reflns_theta_min 0.98
_exptl_absorpt_coefficient_mu 0.080
_exptl_absorpt_correction_T_max 0.9842
_exptl_absorpt_correction_T_min 0.9688
_exptl_absorpt_correction_type multi-scan
_exptl_absorpt_process_details '(SADABS; Bruker, 1999)'
_exptl_crystal_colour colourless
_exptl_crystal_density_diffrn 1.187
_exptl_crystal_density_method 'not measured'
_exptl_crystal_description prism
_exptl_crystal_F_000 1104
_exptl_crystal_size_max 0.40
_exptl_crystal_size_mid 0.28
_exptl_crystal_size_min 0.20
_refine_diff_density_max 0.504
_refine_diff_density_min -0.306
_refine_ls_extinction_method none
_refine_ls_goodness_of_fit_ref 1.018
_refine_ls_hydrogen_treatment constr
_refine_ls_matrix_type full
_refine_ls_number_parameters 351
_refine_ls_number_reflns 5292
_refine_ls_number_restraints 186
_refine_ls_restrained_S_all 1.023
_refine_ls_R_factor_all 0.1219
_refine_ls_R_factor_gt 0.0634
_refine_ls_shift/su_max 0.016
_refine_ls_shift/su_mean 0.000
_refine_ls_structure_factor_coef Fsqd
_refine_ls_weighting_details 'calc w=1/[\s^2^(Fo^2^)+(0.0930P)^2^+1.8764P] where P=(Fo^2^+2Fc^2^)/3'
_refine_ls_weighting_scheme calc
_refine_ls_wR_factor_gt 0.1658
_refine_ls_wR_factor_ref 0.2069
_reflns_number_gt 2946
_reflns_number_total 5292
_reflns_threshold_expression I>2sigma(I)
_cod_data_source_file fj2505.cif
_cod_data_source_block I
_cod_original_sg_symbol_H-M 'P 21/c'
_cod_database_code 2234165
_cod_database_fobs_code 2234165

loop_
_symmetry_equiv_pos_as_xyz
'x, y, z'
'-x, y+1/2, -z+1/2'
'-x, -y, -z'
'x, -y-1/2, z-1/2'

loop_
_atom_site_type_symbol
_atom_site_label
_atom_site_fract_x
_atom_site_fract_y
_atom_site_fract_z
_atom_site_U_iso_or_equiv
_atom_site_adp_type
_atom_site_calc_flag
_atom_site_refinement_flags
_atom_site_occupancy
_atom_site_symmetry_multiplicity
_atom_site_disorder_assembly
_atom_site_disorder_group
O O1 0.59221(12) 0.8165(2) 1.02506(16) 0.0590(7) Uani d . 1 1 . .
O O2 0.63012(14) 0.5542(3) 1.28734(17) 0.0779(8) Uani d . 1 1 . .
O O3 0.47352(10) 0.14989(19) 0.74452(13) 0.0439(5) Uani d . 1 1 . .
O O4 0.54683(10) 0.11521(19) 0.44745(14) 0.0468(6) Uani d . 1 1 . .
N N1 0.61343(12) 0.6826(2) 1.15484(16) 0.0424(6) Uani d . 1 1 . .
H H1 0.5903 0.7343 1.1873 0.051 Uiso calc R 1 1 . .
N N2 0.65534(12) 0.6327(3) 1.00998(17) 0.0436(6) Uani d . 1 1 . .
N N3 0.51352(11) 0.1350(2) 0.59833(15) 0.0352(6) Uani d . 1 1 . .
H H3 0.5018 0.0526 0.5959 0.042 Uiso calc R 1 1 . .
N N4 0.56191(11) 0.3135(2) 0.52653(16) 0.0358(6) Uani d . 1 1 . .
C C1 0.61872(14) 0.7185(3) 1.0607(2) 0.0390(7) Uani d . 1 1 . .
C C2 0.64043(16) 0.5741(3) 1.2041(2) 0.0501(8) Uani d U 1 1 . .
C C3 0.67929(17) 0.4932(3) 1.1461(2) 0.0593(9) Uani d U 1 1 . .
H H3A 0.7011 0.4196 1.1732 0.071 Uiso calc R 1 1 . .
C C4 0.68399(16) 0.5235(3) 1.0539(2) 0.0545(9) Uani d U 1 1 . .
H H4 0.7080 0.4676 1.0174 0.065 Uiso calc R 1 1 . .
C C5 0.65428(15) 0.6492(4) 0.9050(2) 0.0528(9) Uani d U 1 1 . .
H H5A 0.6274 0.7256 0.8861 0.063 Uiso calc R 1 1 . .
H H5B 0.6343 0.5710 0.8742 0.063 Uiso calc R 1 1 . .
C C6 0.71906(16) 0.6689(3) 0.8674(2) 0.0481(8) Uani d U 1 1 . .
C C7 0.7650(2) 0.7498(5) 0.9107(3) 0.0859(13) Uani d U 1 1 . .
H H7 0.7580 0.7906 0.9690 0.103 Uiso calc R 1 1 . .
C C8 0.8220(2) 0.7726(5) 0.8696(3) 0.0951(14) Uani d U 1 1 . .
H H8 0.8522 0.8292 0.9014 0.114 Uiso calc R 1 1 . .
C C9 0.83593(18) 0.7163(4) 0.7849(3) 0.0681(10) Uani d U 1 1 A .
C C10 0.78888(19) 0.6360(4) 0.7410(3) 0.0739(11) Uani d U 1 1 . .
H H10 0.7955 0.5968 0.6820 0.089 Uiso calc R 1 1 . .
C C11 0.73176(17) 0.6115(4) 0.7819(2) 0.0622(10) Uani d U 1 1 . .
H H11 0.7014 0.5549 0.7504 0.075 Uiso calc R 1 1 . .
C C12 0.8989(2) 0.7414(6) 0.7402(4) 0.1158(13) Uani d DU 1 1 . .
C C13A 0.8921(5) 0.7427(14) 0.6299(6) 0.1189(13) Uani d PDU 0.455(4) 1 A 1
H H13A 0.8776 0.6568 0.6064 0.178 Uiso calc PR 0.455(4) 1 A 1
H H13B 0.9331 0.7626 0.6065 0.178 Uiso calc PR 0.455(4) 1 A 1
H H13C 0.8614 0.8096 0.6076 0.178 Uiso calc PR 0.455(4) 1 A 1
C C13B 0.9136(5) 0.6293(10) 0.6679(7) 0.1189(13) Uani d PDU 0.545(4) 1 A 2
H H13D 0.9127 0.5441 0.6995 0.178 Uiso calc PR 0.545(4) 1 A 2
H H13E 0.9554 0.6436 0.6458 0.178 Uiso calc PR 0.545(4) 1 A 2
H H13F 0.8818 0.6309 0.6137 0.178 Uiso calc PR 0.545(4) 1 A 2
C C14A 0.9290(6) 0.8780(10) 0.7697(9) 0.1189(13) Uani d PDU 0.455(4) 1 A 1
H H14A 0.8974 0.9470 0.7575 0.178 Uiso calc PR 0.455(4) 1 A 1
H H14B 0.9649 0.8951 0.7327 0.178 Uiso calc PR 0.455(4) 1 A 1
H H14C 0.9433 0.8768 0.8372 0.178 Uiso calc PR 0.455(4) 1 A 1
C C14B 0.8930(5) 0.8728(9) 0.6871(8) 0.1189(13) Uani d PDU 0.545(4) 1 A 2
H H14D 0.8604 0.8658 0.6343 0.178 Uiso calc PR 0.545(4) 1 A 2
H H14E 0.9334 0.8945 0.6626 0.178 Uiso calc PR 0.545(4) 1 A 2
H H14F 0.8815 0.9416 0.7305 0.178 Uiso calc PR 0.545(4) 1 A 2
C C15A 0.9492(5) 0.6380(12) 0.7739(9) 0.1189(13) Uani d PDU 0.455(4) 1 A 1
H H15A 0.9527 0.6333 0.8432 0.178 Uiso calc PR 0.455(4) 1 A 1
H H15B 0.9901 0.6630 0.7523 0.178 Uiso calc PR 0.455(4) 1 A 1
H H15C 0.9367 0.5523 0.7476 0.178 Uiso calc PR 0.455(4) 1 A 1
C C15B 0.9545(4) 0.7453(12) 0.8190(6) 0.1189(13) Uani d PDU 0.545(4) 1 A 2
H H15D 0.9494 0.8209 0.8601 0.178 Uiso calc PR 0.545(4) 1 A 2
H H15E 0.9944 0.7526 0.7899 0.178 Uiso calc PR 0.545(4) 1 A 2
H H15F 0.9545 0.6648 0.8565 0.178 Uiso calc PR 0.545(4) 1 A 2
C C16 0.54110(14) 0.1835(3) 0.51971(19) 0.0349(7) Uani d . 1 1 . .
C C17 0.50240(14) 0.2044(3) 0.68156(19) 0.0356(7) Uani d . 1 1 . .
C C18 0.52587(15) 0.3387(3) 0.6835(2) 0.0428(7) Uani d . 1 1 . .
H H18 0.5225 0.3917 0.7378 0.051 Uiso calc R 1 1 . .
C C19 0.55269(14) 0.3876(3) 0.6071(2) 0.0418(7) Uani d . 1 1 . .
H H19 0.5658 0.4764 0.6086 0.050 Uiso calc R 1 1 . .
C C20 0.59296(14) 0.3704(3) 0.4448(2) 0.0416(7) Uani d . 1 1 . .
H H20A 0.5894 0.4669 0.4464 0.050 Uiso calc R 1 1 . .
H H20B 0.5706 0.3393 0.3848 0.050 Uiso calc R 1 1 . .
C C21 0.66279(15) 0.3322(3) 0.4470(2) 0.0423(7) Uani d . 1 1 . .
C C22 0.68630(18) 0.2626(3) 0.3729(2) 0.0585(9) Uani d . 1 1 . .
H H22 0.6582 0.2355 0.3210 0.070 Uiso calc R 1 1 . .
C C23 0.7508(2) 0.2317(4) 0.3736(3) 0.0702(11) Uani d . 1 1 . .
H H23 0.7649 0.1841 0.3220 0.084 Uiso calc R 1 1 . .
C C24 0.79479(18) 0.2687(4) 0.4475(3) 0.0666(10) Uani d . 1 1 B .
C C25 0.7703(2) 0.3357(5) 0.5223(3) 0.0950(15) Uani d . 1 1 . .
H H25 0.7980 0.3605 0.5752 0.114 Uiso calc R 1 1 . .
C C26 0.70607(19) 0.3674(5) 0.5218(3) 0.0794(13) Uani d . 1 1 . .
H H26 0.6919 0.4141 0.5738 0.095 Uiso calc R 1 1 . .
C C27 0.8656(2) 0.2326(5) 0.4482(4) 0.1145(6) Uani d DU 1 1 . .
C C28A 0.8853(5) 0.2512(12) 0.3424(7) 0.1154(5) Uani d PDU 0.458(7) 1 B 1
H H28A 0.8621 0.1884 0.3004 0.173 Uiso calc PR 0.458(7) 1 B 1
H H28B 0.9307 0.2362 0.3413 0.173 Uiso calc PR 0.458(7) 1 B 1
H H28C 0.8751 0.3404 0.3209 0.173 Uiso calc PR 0.458(7) 1 B 1
C C28B 0.8862(5) 0.1729(11) 0.3544(7) 0.1154(5) Uani d PDU 0.542(7) 1 B 2
H H28D 0.8756 0.0796 0.3516 0.173 Uiso calc PR 0.542(7) 1 B 2
H H28E 0.9319 0.1834 0.3524 0.173 Uiso calc PR 0.542(7) 1 B 2
H H28F 0.8643 0.2180 0.3003 0.173 Uiso calc PR 0.542(7) 1 B 2
C C29A 0.9086(5) 0.3213(11) 0.5155(8) 0.1154(5) Uani d PDU 0.458(7) 1 B 1
H H29A 0.8937 0.4119 0.5099 0.173 Uiso calc PR 0.458(7) 1 B 1
H H29B 0.9520 0.3163 0.4980 0.173 Uiso calc PR 0.458(7) 1 B 1
H H29C 0.9070 0.2915 0.5809 0.173 Uiso calc PR 0.458(7) 1 B 1
C C29B 0.9078(5) 0.3574(9) 0.4697(8) 0.1154(5) Uani d PDU 0.542(7) 1 B 2
H H29D 0.8969 0.4244 0.4217 0.173 Uiso calc PR 0.542(7) 1 B 2
H H29E 0.9524 0.3337 0.4684 0.173 Uiso calc PR 0.542(7) 1 B 2
H H29F 0.9006 0.3917 0.5324 0.173 Uiso calc PR 0.542(7) 1 B 2
C C30A 0.8739(5) 0.0849(8) 0.4731(8) 0.1154(5) Uani d PDU 0.542(7) 1 B 1
H H30A 0.8565 0.0672 0.5336 0.173 Uiso calc PR 0.542(7) 1 B 1
H H30B 0.9188 0.0625 0.4781 0.173 Uiso calc PR 0.542(7) 1 B 1
H H30C 0.8516 0.0319 0.4233 0.173 Uiso calc PR 0.542(7) 1 B 1
C C30B 0.8809(5) 0.1323(11) 0.5311(8) 0.1154(5) Uani d PDU 0.458(7) 1 B 2
H H30D 0.8788 0.1768 0.5919 0.173 Uiso calc PR 0.458(7) 1 B 2
H H30E 0.9234 0.0969 0.5273 0.173 Uiso calc PR 0.458(7) 1 B 2
H H30F 0.8502 0.0608 0.5257 0.173 Uiso calc PR 0.458(7) 1 B 2

loop_
_atom_site_aniso_label
_atom_site_aniso_U_11
_atom_site_aniso_U_22
_atom_site_aniso_U_33
_atom_site_aniso_U_12
_atom_site_aniso_U_13
_atom_site_aniso_U_23
O1 0.0835(17) 0.0448(13) 0.0513(14) 0.0173(12) 0.0200(12) 0.0114(11)
O2 0.113(2) 0.0759(18) 0.0492(15) 0.0231(16) 0.0290(14) 0.0220(13)
O3 0.0582(13) 0.0391(12) 0.0361(11) 0.0011(10) 0.0149(10) 0.0008(9)
O4 0.0661(14) 0.0362(11) 0.0408(12) -0.0098(10) 0.0205(10) -0.0108(9)
N1 0.0570(16) 0.0341(13) 0.0383(14) 0.0070(12) 0.0167(11) 0.0010(11)
N2 0.0482(15) 0.0469(15) 0.0373(14) 0.0059(12) 0.0135(11) -0.0004(12)
N3 0.0477(14) 0.0245(12) 0.0349(13) -0.0023(10) 0.0120(11) -0.0028(10)
N4 0.0442(14) 0.0264(12) 0.0379(13) -0.0043(10) 0.0091(11) -0.0016(10)
C1 0.0461(18) 0.0343(16) 0.0377(16) -0.0001(14) 0.0105(13) 0.0009(13)
C2 0.065(2) 0.0451(18) 0.0418(18) 0.0046(16) 0.0123(15) 0.0103(15)
C3 0.072(2) 0.052(2) 0.055(2) 0.0218(17) 0.0134(17) 0.0121(16)
C4 0.063(2) 0.0496(19) 0.053(2) 0.0193(17) 0.0166(16) -0.0026(16)
C5 0.0477(19) 0.074(2) 0.0381(17) 0.0025(17) 0.0093(14) -0.0032(16)
C6 0.0503(19) 0.0573(19) 0.0381(16) -0.0006(16) 0.0106(14) -0.0018(15)
C7 0.078(3) 0.117(3) 0.066(2) -0.027(2) 0.029(2) -0.038(2)
C8 0.079(3) 0.126(4) 0.083(3) -0.041(3) 0.028(2) -0.030(3)
C9 0.063(2) 0.085(3) 0.059(2) -0.007(2) 0.0228(18) 0.002(2)
C10 0.074(3) 0.094(3) 0.058(2) -0.005(2) 0.0288(19) -0.014(2)
C11 0.063(2) 0.074(2) 0.051(2) -0.0068(19) 0.0179(17) -0.0138(18)
C12 0.083(2) 0.149(3) 0.122(3) -0.020(2) 0.047(2) 0.012(3)
C13A 0.086(2) 0.152(3) 0.125(3) -0.020(2) 0.046(2) 0.012(2)
C13B 0.086(2) 0.152(3) 0.125(3) -0.020(2) 0.046(2) 0.012(2)
C14A 0.086(2) 0.152(3) 0.125(3) -0.020(2) 0.046(2) 0.012(2)
C14B 0.086(2) 0.152(3) 0.125(3) -0.020(2) 0.046(2) 0.012(2)
C15A 0.086(2) 0.152(3) 0.125(3) -0.020(2) 0.046(2) 0.012(2)
C15B 0.086(2) 0.152(3) 0.125(3) -0.020(2) 0.046(2) 0.012(2)
C16 0.0419(17) 0.0282(15) 0.0356(16) -0.0013(12) 0.0082(12) -0.0019(12)
C17 0.0418(17) 0.0315(15) 0.0338(15) 0.0041(13) 0.0041(13) 0.0003(12)
C18 0.056(2) 0.0330(16) 0.0403(17) -0.0023(14) 0.0091(14) -0.0102(13)
C19 0.0512(19) 0.0276(15) 0.0473(18) -0.0039(13) 0.0082(14) -0.0082(13)
C20 0.0535(19) 0.0327(15) 0.0403(17) -0.0048(14) 0.0145(14) 0.0030(13)
C21 0.0511(19) 0.0334(16) 0.0440(17) -0.0083(14) 0.0133(15) 0.0022(13)
C22 0.065(2) 0.060(2) 0.051(2) 0.0038(18) 0.0097(17) -0.0045(17)
C23 0.076(3) 0.062(2) 0.077(3) 0.010(2) 0.032(2) -0.005(2)
C24 0.053(2) 0.059(2) 0.090(3) -0.0041(18) 0.023(2) 0.000(2)
C25 0.055(3) 0.129(4) 0.100(3) -0.010(3) 0.001(2) -0.041(3)
C26 0.056(3) 0.105(3) 0.078(3) -0.008(2) 0.011(2) -0.042(2)
C27 0.0693(10) 0.1021(11) 0.1757(12) 0.0096(10) 0.0308(11) 0.0051(11)
C28A 0.0702(9) 0.1029(10) 0.1765(10) 0.0100(9) 0.0305(9) 0.0050(10)
C28B 0.0702(9) 0.1029(10) 0.1765(10) 0.0100(9) 0.0305(9) 0.0050(10)
C29A 0.0702(9) 0.1029(10) 0.1765(10) 0.0100(9) 0.0305(9) 0.0050(10)
C29B 0.0702(9) 0.1029(10) 0.1765(10) 0.0100(9) 0.0305(9) 0.0050(10)
C30A 0.0702(9) 0.1029(10) 0.1765(10) 0.0100(9) 0.0305(9) 0.0050(10)
C30B 0.0702(9) 0.1029(10) 0.1765(10) 0.0100(9) 0.0305(9) 0.0050(10)

loop_
_atom_type_symbol
_atom_type_description
_atom_type_scat_dispersion_real
_atom_type_scat_dispersion_imag
_atom_type_scat_source
C C 0.0033 0.0016 'International Tables Vol C Tables 4.2.6.8 and 6.1.1.4'
H H 0.0000 0.0000 'International Tables Vol C Tables 4.2.6.8 and 6.1.1.4'
N N 0.0061 0.0033 'International Tables Vol C Tables 4.2.6.8 and 6.1.1.4'
O O 0.0106 0.0060 'International Tables Vol C Tables 4.2.6.8 and 6.1.1.4'

loop_
_geom_angle_atom_site_label_1
_geom_angle_atom_site_label_2
_geom_angle_atom_site_label_3
_geom_angle
C1 N1 C2 128.2(3)
C1 N1 H1 115.9
C2 N1 H1 115.9
C4 N2 C1 120.7(2)
C4 N2 C5 120.2(3)
C1 N2 C5 118.4(3)
C16 N3 C17 126.9(2)
C16 N3 H3 116.5
C17 N3 H3 116.5
C19 N4 C16 120.3(2)
C19 N4 C20 121.6(2)
C16 N4 C20 118.1(2)
O1 C1 N1 122.1(3)
O1 C1 N2 123.3(3)
N1 C1 N2 114.6(3)
O2 C2 N1 120.4(3)
O2 C2 C3 126.6(3)
N1 C2 C3 113.0(3)
C4 C3 C2 120.2(3)
C4 C3 H3A 119.9
C2 C3 H3A 119.9
C3 C4 N2 123.3(3)
C3 C4 H4 118.4
N2 C4 H4 118.4
N2 C5 C6 115.1(3)
N2 C5 H5A 108.5
C6 C5 H5A 108.5
N2 C5 H5B 108.5
C6 C5 H5B 108.5
H5A C5 H5B 107.5
C7 C6 C11 117.1(3)
C7 C6 C5 123.1(3)
C11 C6 C5 119.7(3)
C6 C7 C8 121.0(4)
C6 C7 H7 119.5
C8 C7 H7 119.5
C9 C8 C7 123.0(4)
C9 C8 H8 118.5
C7 C8 H8 118.5
C8 C9 C10 115.5(4)
C8 C9 C12 122.8(4)
C10 C9 C12 121.7(4)
C9 C10 C11 122.0(3)
C9 C10 H10 119.0
C11 C10 H10 119.0
C6 C11 C10 121.3(4)
C6 C11 H11 119.3
C10 C11 H11 119.3
C14B C12 C9 107.9(5)
C15A C12 C9 111.0(6)
C14B C12 C15B 110.7(6)
C9 C12 C15B 109.9(5)
C9 C12 C13A 113.7(6)
C15A C12 C14A 105.6(6)
C9 C12 C14A 112.5(5)
C13A C12 C14A 105.0(6)
C14B C12 C13B 109.0(6)
C9 C12 C13B 111.7(5)
C15B C12 C13B 107.7(6)
C12 C13A H13A 109.5
C12 C13A H13B 109.5
C12 C13A H13C 109.5
C12 C13B H13D 109.5
C12 C13B H13E 109.5
H13D C13B H13E 109.5
C12 C13B H13F 109.5
H13D C13B H13F 109.5
H13E C13B H13F 109.5
C12 C14A H14A 109.5
C12 C14A H14B 109.5
C12 C14A H14C 109.5
C12 C14B H14D 109.5
C12 C14B H14E 109.5
H14D C14B H14E 109.5
C12 C14B H14F 109.5
H14D C14B H14F 109.5
H14E C14B H14F 109.5
C12 C15A H15A 109.5
C12 C15A H15B 109.5
C12 C15A H15C 109.5
C12 C15B H15D 109.5
C12 C15B H15E 109.5
H15D C15B H15E 109.5
C12 C15B H15F 109.5
H15D C15B H15F 109.5
H15E C15B H15F 109.5
O4 C16 N3 122.2(2)
O4 C16 N4 122.1(2)
N3 C16 N4 115.7(2)
O3 C17 N3 119.8(2)
O3 C17 C18 126.2(3)
N3 C17 C18 113.9(2)
C19 C18 C17 119.8(3)
C19 C18 H18 120.1
C17 C18 H18 120.1
C18 C19 N4 123.3(3)
C18 C19 H19 118.4
N4 C19 H19 118.4
N4 C20 C21 112.1(2)
N4 C20 H20A 109.2
C21 C20 H20A 109.2
N4 C20 H20B 109.2
C21 C20 H20B 109.2
H20A C20 H20B 107.9
C26 C21 C22 116.7(3)
C26 C21 C20 121.8(3)
C22 C21 C20 121.5(3)
C21 C22 C23 121.4(4)
C21 C22 H22 119.3
C23 C22 H22 119.3
C24 C23 C22 122.4(4)
C24 C23 H23 118.8
C22 C23 H23 118.8
C23 C24 C25 115.5(4)
C23 C24 C27 121.9(4)
C25 C24 C27 122.5(4)
C24 C25 C26 122.4(4)
C24 C25 H25 118.8
C26 C25 H25 118.8
C21 C26 C25 121.6(4)
C21 C26 H26 119.2
C25 C26 H26 119.2
C24 C27 C29A 112.6(6)
C24 C27 C30A 108.9(5)
C29A C27 C30A 112.2(7)
C24 C27 C28B 115.6(6)
C24 C27 C30B 107.5(5)
C28B C27 C30B 109.1(6)
C24 C27 C29B 110.3(5)
C28B C27 C29B 106.5(6)
C30B C27 C29B 107.7(7)
C24 C27 C28A 107.3(6)
C29A C27 C28A 108.5(6)
C30A C27 C28A 107.1(6)
C27 C28A H28A 109.5
C27 C28A H28B 109.5
C27 C28A H28C 109.5
C27 C28B H28D 109.5
C27 C28B H28E 109.5
H28D C28B H28E 109.5
C27 C28B H28F 109.5
H28D C28B H28F 109.5
H28E C28B H28F 109.5
C27 C29A H29A 109.5
C27 C29A H29B 109.5
C27 C29A H29C 109.5
C27 C29B H29D 109.5
C27 C29B H29E 109.5
H29D C29B H29E 109.5
C27 C29B H29F 109.5
H29D C29B H29F 109.5
H29E C29B H29F 109.5
C27 C30A H30A 109.5
C27 C30A H30B 109.5
C27 C30A H30C 109.5
C27 C30B H30D 109.5
C27 C30B H30E 109.5
H30D C30B H30E 109.5
C27 C30B H30F 109.5
H30D C30B H30F 109.5
H30E C30B H30F 109.5

loop_
_geom_bond_atom_site_label_1
_geom_bond_atom_site_label_2
_geom_bond_distance
O1 C1 1.211(3)
O2 C2 1.210(4)
O3 C17 1.231(3)
O4 C16 1.229(3)
N1 C1 1.370(4)
N1 C2 1.378(4)
N1 H1 0.8600
N2 C4 1.365(4)
N2 C1 1.382(4)
N2 C5 1.466(4)
N3 C16 1.366(3)
N3 C17 1.386(3)
N3 H3 0.8600
N4 C19 1.370(3)
N4 C16 1.373(4)
N4 C20 1.469(3)
C2 C3 1.440(4)
C3 C4 1.328(4)
C3 H3A 0.9300
C4 H4 0.9300
C5 C6 1.503(4)
C5 H5A 0.9700
C5 H5B 0.9700
C6 C7 1.355(5)
C6 C11 1.366(4)
C7 C8 1.380(5)
C7 H7 0.9300
C8 C9 1.359(5)
C8 H8 0.9300
C9 C10 1.371(5)
C9 C12 1.522(6)
C10 C11 1.384(5)
C10 H10 0.9300
C11 H11 0.9300
C12 C14B 1.508(8)
C12 C15A 1.519(8)
C12 C15B 1.524(8)
C12 C13A 1.527(8)
C12 C14A 1.545(8)
C12 C13B 1.554(8)
C13A H13A 0.9600
C13A H13B 0.9600
C13A H13C 0.9600
C13B H13D 0.9600
C13B H13E 0.9600
C13B H13F 0.9600
C14A H14A 0.9600
C14A H14B 0.9600
C14A H14C 0.9600
C14B H14D 0.9600
C14B H14E 0.9600
C14B H14F 0.9600
C15A H15A 0.9600
C15A H15B 0.9600
C15A H15C 0.9600
C15B H15D 0.9600
C15B H15E 0.9600
C15B H15F 0.9600
C17 C18 1.430(4)
C18 C19 1.335(4)
C18 H18 0.9300
C19 H19 0.9300
C20 C21 1.503(4)
C20 H20A 0.9700
C20 H20B 0.9700
C21 C26 1.363(5)
C21 C22 1.369(4)
C22 C23 1.380(5)
C22 H22 0.9300
C23 C24 1.367(6)
C23 H23 0.9300
C24 C25 1.371(5)
C24 C27 1.519(6)
C25 C26 1.375(6)
C25 H25 0.9300
C26 H26 0.9300
C27 C29A 1.523(8)
C27 C30A 1.525(7)
C27 C28B 1.529(8)
C27 C30B 1.540(8)
C27 C29B 1.543(8)
C27 C28A 1.571(8)
C28A H28A 0.9600
C28A H28B 0.9600
C28A H28C 0.9600
C28B H28D 0.9600
C28B H28E 0.9600
C28B H28F 0.9600
C29A H29A 0.9600
C29A H29B 0.9600
C29A H29C 0.9600
C29B H29D 0.9600
C29B H29E 0.9600
C29B H29F 0.9600
C30A H30A 0.9600
C30A H30B 0.9600
C30A H30C 0.9600
C30B H30D 0.9600
C30B H30E 0.9600
C30B H30F 0.9600

loop_
_geom_hbond_atom_site_label_D
_geom_hbond_atom_site_label_H
_geom_hbond_atom_site_label_A
_geom_hbond_site_symmetry_A
_geom_hbond_distance_DH
_geom_hbond_distance_HA
_geom_hbond_distance_DA
_geom_hbond_angle_DHA
N1 H1 O3 3_667 0.860 2.057 2.915(3) 174
N3 H3 O4 3_656 0.860 2.028 2.851(3) 160
